data_1543859
loop_
_publ_author_name
'G\"orbitz, Carl Henrik'
'Karen, Pavel'
'Du\<sek, Michal'
'Pet\<r\'i\<cek, V\'aclav'

_publ_section_title
;
 An exceptional series of phase transitions in hydrophobic amino acids
 with linear side chains
;
_journal_issue 5
_journal_name_full IUCrJ
_journal_page_first
;
;
_journal_paper_doi 10.1107/S2052252516010472
_journal_volume 3
_journal_year 2016
_chemical_absolute_configuration rm
_chemical_formula_moiety 'C4 H9 N O2'
_chemical_formula_sum 'C4 H9 N O2'
_chemical_formula_weight 103.12
_chemical_name_common 'L-aminobutanoic acid'
_chemical_name_systematic
;
 S-2-aminobutanoic acid
;
_space_group_crystal_system monoclinic
_space_group_IT_number 4
_space_group_name_Hall 'P 2yb'
_space_group_name_H-M_alt 'P 1 21 1'
_symmetry_space_group_name_Hall 'P 2yb'
_symmetry_space_group_name_H-M 'P 1 21 1'
_atom_sites_solution_hydrogens geom
_atom_sites_solution_primary direct
_atom_sites_solution_secondary difmap
_audit_creation_method SHELXL-2014/6
_cell_angle_alpha 90
_cell_angle_beta 101.123(3)
_cell_angle_gamma 90
_cell_formula_units_Z 8
_cell_length_a 9.6176(9)
_cell_length_b 5.2126(5)
_cell_length_c 21.768(2)
_cell_measurement_reflns_used 7687
_cell_measurement_temperature 215(2)
_cell_measurement_theta_max 25.43
_cell_measurement_theta_min 2.59
_cell_volume 1070.79(17)
_computing_cell_refinement 'APEX2 (Bruker, 2014)'
_computing_data_collection 'APEX2 (Bruker, 2014)'
_computing_data_reduction 'APEX2 (Bruker, 2014)'
_computing_molecular_graphics 'MERCURY (Macrae et al., 2008)'
_computing_publication_material 'SHELXL (Sheldrick, 2015b)'
_computing_structure_refinement 'SHELXL (Sheldrick, 2015b)'
_computing_structure_solution 'SHELXT (Sheldrick, 2015a)'
_diffrn_ambient_temperature 215(2)
_diffrn_detector_area_resol_mean 8.3
_diffrn_measured_fraction_theta_full 0.997
_diffrn_measured_fraction_theta_max 0.995
_diffrn_measurement_device_type 'Bruker D8 Vantage single crystal CCD'
_diffrn_measurement_method 'Sets of exposures each taken over 0.5\% \w rotation'
_diffrn_radiation_monochromator graphite
_diffrn_radiation_source 'fine-focus sealed tube'
_diffrn_radiation_type MoK\a
_diffrn_radiation_wavelength 0.71073
_diffrn_reflns_av_R_equivalents 0.0322
_diffrn_reflns_av_unetI/netI 0.0330
_diffrn_reflns_Laue_measured_fraction_full 0.997
_diffrn_reflns_Laue_measured_fraction_max 0.995
_diffrn_reflns_limit_h_max 11
_diffrn_reflns_limit_h_min -11
_diffrn_reflns_limit_k_max 6
_diffrn_reflns_limit_k_min -6
_diffrn_reflns_limit_l_max 25
_diffrn_reflns_limit_l_min -26
_diffrn_reflns_number 13667
_diffrn_reflns_point_group_measured_fraction_full 0.994
_diffrn_reflns_point_group_measured_fraction_max 0.988
_diffrn_reflns_theta_full 25.242
_diffrn_reflns_theta_max 25.436
_diffrn_reflns_theta_min 2.158
_exptl_absorpt_coefficient_mu 0.102
_exptl_absorpt_correction_T_max 1.000
_exptl_absorpt_correction_T_min 0.932
_exptl_absorpt_correction_type multi-scan
_exptl_absorpt_process_details 'SADABS (Bruker, 2014)'
_exptl_crystal_colour colourless
_exptl_crystal_density_diffrn 1.279
_exptl_crystal_density_method 'not measured'
_exptl_crystal_description plate
_exptl_crystal_F_000 448
_exptl_crystal_size_max 0.67
_exptl_crystal_size_mid 0.63
_exptl_crystal_size_min 0.10
_refine_diff_density_max 0.131
_refine_diff_density_min -0.186
_refine_diff_density_rms 0.038
_refine_ls_extinction_method none
_refine_ls_goodness_of_fit_ref 1.075
_refine_ls_hydrogen_treatment constr
_refine_ls_matrix_type full
_refine_ls_number_parameters 292
_refine_ls_number_reflns 3914
_refine_ls_number_restraints 14
_refine_ls_restrained_S_all 1.073
_refine_ls_R_factor_all 0.0523
_refine_ls_R_factor_gt 0.0380
_refine_ls_shift/su_max 0.001
_refine_ls_shift/su_mean 0.000
_refine_ls_structure_factor_coef Fsqd
_refine_ls_weighting_details 'w=1/[\s^2^(Fo^2^)+(0.0408P)^2^+0.1762P] where P=(Fo^2^+2Fc^2^)/3'
_refine_ls_weighting_scheme calc
_refine_ls_wR_factor_gt 0.0861
_refine_ls_wR_factor_ref 0.0922
_reflns_Friedel_coverage 0.775
_reflns_Friedel_fraction_full 0.990
_reflns_Friedel_fraction_max 0.980
_reflns_number_gt 3293
_reflns_number_total 3914
_reflns_threshold_expression 'I > 2\s(I)'
_cod_data_source_file ed5010.cif
_cod_data_source_block Abu215
_cod_original_cell_volume 1070.80(17)
_cod_database_code 1543859
_shelx_space_group_comment
;
The symmetry employed for this shelxl refinement is uniquely defined
by the following loop, which should always be used as a source of
symmetry information in preference to the above space-group names.
They are only intended as comments.
;
_shelxl_version_number 2014/6

loop_
_space_group_symop_operation_xyz
'x, y, z'
'-x, y+1/2, -z'

loop_
_atom_site_label
_atom_site_type_symbol
_atom_site_fract_x
_atom_site_fract_y
_atom_site_fract_z
_atom_site_U_iso_or_equiv
_atom_site_adp_type
_atom_site_occupancy
_atom_site_site_symmetry_order
_atom_site_calc_flag
_atom_site_refinement_flags_posn
_atom_site_refinement_flags_adp
_atom_site_refinement_flags_occupancy
_atom_site_disorder_assembly
_atom_site_disorder_group
O1A O 0.16357(17) 0.7287(4) 0.06006(8) 0.0304(4) Uani 1 1 d . . . . .
O2A O 0.2493(2) 0.3351(4) 0.07530(11) 0.0439(6) Uani 1 1 d . . . . .
N1A N 0.4203(2) 0.9280(4) 0.05846(10) 0.0275(5) Uani 1 1 d . . . . .
H1A H 0.3900 0.8997 0.0173 0.041 Uiso 1 1 calc R U . . .
H2A H 0.5103 0.9846 0.0653 0.041 Uiso 1 1 calc R U . . .
H3A H 0.3648 1.0467 0.0717 0.041 Uiso 1 1 calc R U . . .
C1A C 0.2635(3) 0.5725(5) 0.07388(12) 0.0263(6) Uani 1 1 d . . . . .
C2A C 0.4131(3) 0.6846(5) 0.09349(12) 0.0271(6) Uani 1 1 d . . . . .
H21A H 0.4828 0.5615 0.0825 0.032 Uiso 1 1 calc R U . . .
C3A C 0.4489(3) 0.7391(7) 0.16310(13) 0.0440(8) Uani 1 1 d . . . . .
H31A H 0.5377 0.8366 0.1723 0.053 Uiso 1 1 calc R U . . .
H32A H 0.3742 0.8469 0.1744 0.053 Uiso 1 1 calc R U . . .
C4A C 0.4647(4) 0.5011(8) 0.20334(16) 0.0700(12) Uani 1 1 d . . . . .
H41A H 0.4875 0.5499 0.2471 0.105 Uiso 1 1 calc R U . . .
H42A H 0.3766 0.4054 0.1954 0.105 Uiso 1 1 calc R U . . .
H43A H 0.5402 0.3951 0.1933 0.105 Uiso 1 1 calc R U . . .
O11B O 0.6644(11) 0.255(4) 0.0640(13) 0.024(2) Uani 0.602(7) 1 d D . P A 1
O21B O 0.754(2) -0.123(5) 0.098(3) 0.0403(17) Uani 0.602(7) 1 d D . P A 1
N11B N 0.913(2) 0.462(3) 0.0564(4) 0.0235(14) Uani 0.602(7) 1 d D . P A 1
H1B H 0.8683 0.4458 0.0162 0.035 Uiso 0.602(7) 1 calc R U P A 1
H2B H 1.0019 0.5189 0.0576 0.035 Uiso 0.602(7) 1 calc R U P A 1
H3B H 0.8659 0.5738 0.0762 0.035 Uiso 0.602(7) 1 calc R U P A 1
C11B C 0.7662(13) 0.106(3) 0.0833(6) 0.0272(8) Uani 0.602(7) 1 d D . P A 1
C21B C 0.9185(9) 0.2071(19) 0.0879(3) 0.0223(13) Uani 0.602(7) 1 d D . P A 1
H21B H 0.9712 0.0860 0.0659 0.027 Uiso 0.602(7) 1 calc R U P A 1
C31B C 0.9942(5) 0.2261(10) 0.1559(2) 0.0351(14) Uani 0.602(7) 1 d D . P A 1
H31B H 1.0034 0.0532 0.1740 0.042 Uiso 0.602(7) 1 calc R U P A 1
H32B H 1.0901 0.2921 0.1571 0.042 Uiso 0.602(7) 1 calc R U P A 1
C41B C 0.9214(9) 0.3958(17) 0.1967(3) 0.060(3) Uani 0.602(7) 1 d D . P A 1
H41B H 0.9763 0.3974 0.2391 0.089 Uiso 0.602(7) 1 calc R U P A 1
H42B H 0.9142 0.5690 0.1801 0.089 Uiso 0.602(7) 1 calc R U P A 1
H43B H 0.8273 0.3296 0.1970 0.089 Uiso 0.602(7) 1 calc R U P A 1
O12B O 0.6598(17) 0.212(6) 0.058(2) 0.024(2) Uani 0.398(7) 1 d D . P A 2
O22B O 0.766(4) -0.137(7) 0.102(4) 0.0403(17) Uani 0.398(7) 1 d D . P A 2
N12B N 0.907(3) 0.467(5) 0.0637(7) 0.0235(14) Uani 0.398(7) 1 d D . P A 2
H4B H 0.8831 0.4186 0.0233 0.035 Uiso 0.398(7) 1 calc R U P A 2
H5B H 0.9938 0.5382 0.0707 0.035 Uiso 0.398(7) 1 calc R U P A 2
H6B H 0.8436 0.5821 0.0723 0.035 Uiso 0.398(7) 1 calc R U P A 2
C12B C 0.768(2) 0.090(4) 0.0841(9) 0.0272(8) Uani 0.398(7) 1 d D . P A 2
C22B C 0.9075(15) 0.238(3) 0.1048(4) 0.0223(13) Uani 0.398(7) 1 d D . P A 2
H22B H 0.9873 0.1253 0.0997 0.027 Uiso 0.398(7) 1 calc R U P A 2
C32B C 0.9268(8) 0.316(2) 0.1733(4) 0.037(3) Uani 0.398(7) 1 d D . P A 2
H33B H 0.8467 0.4250 0.1785 0.044 Uiso 0.398(7) 1 calc R U P A 2
H34B H 0.9237 0.1615 0.1985 0.044 Uiso 0.398(7) 1 calc R U P A 2
C42B C 1.0631(7) 0.4590(18) 0.1985(3) 0.051(3) Uani 0.398(7) 1 d D . P A 2
H44B H 1.0669 0.5014 0.2422 0.077 Uiso 0.398(7) 1 calc R U P A 2
H45B H 1.1434 0.3515 0.1948 0.077 Uiso 0.398(7) 1 calc R U P A 2
H46B H 1.0663 0.6155 0.1747 0.077 Uiso 0.398(7) 1 calc R U P A 2
O1C O 0.10902(17) 0.0917(4) 0.43909(8) 0.0307(5) Uani 1 1 d . . . . .
O2C O 0.1695(2) 0.4590(4) 0.40110(11) 0.0470(6) Uani 1 1 d . . . . .
N1C N 0.3583(2) -0.1327(4) 0.44202(9) 0.0268(5) Uani 1 1 d . . . . .
H1C H 0.4417 -0.1990 0.4369 0.040 Uiso 1 1 calc R U . . .
H2C H 0.2877 -0.2408 0.4258 0.040 Uiso 1 1 calc R U . . .
H3C H 0.3592 -0.1107 0.4831 0.040 Uiso 1 1 calc R U . . .
C1C C 0.1941(3) 0.2327(6) 0.41784(13) 0.0287(6) Uani 1 1 d . . . . .
C2C C 0.3353(3) 0.1188(5) 0.40946(13) 0.0304(6) Uani 1 1 d . . . . .
H21C H 0.4115 0.2364 0.4295 0.036 Uiso 1 1 calc R U . . .
C3C C 0.3442(3) 0.0948(7) 0.34062(14) 0.0515(9) Uani 1 1 d . . . . .
H31C H 0.3429 0.2672 0.3225 0.062 Uiso 1 1 calc R U . . .
H32C H 0.4351 0.0155 0.3376 0.062 Uiso 1 1 calc R U . . .
C4C C 0.2256(4) -0.0618(9) 0.30203(14) 0.0664(11) Uani 1 1 d . . . . .
H41C H 0.2383 -0.0686 0.2589 0.100 Uiso 1 1 calc R U . . .
H42C H 0.2275 -0.2345 0.3188 0.100 Uiso 1 1 calc R U . . .
H43C H 0.1352 0.0175 0.3037 0.100 Uiso 1 1 calc R U . . .
O1D O 0.61015(18) 0.6143(4) 0.43843(9) 0.0311(5) Uani 1 1 d . . . . .
O2D O 0.6826(2) 1.0125(4) 0.42745(11) 0.0443(6) Uani 1 1 d . . . . .
N1D N 0.8699(2) 0.4216(4) 0.43941(10) 0.0287(5) Uani 1 1 d . . . . .
H1D H 0.9521 0.3643 0.4305 0.043 Uiso 1 1 calc R U . . .
H2D H 0.8011 0.3058 0.4265 0.043 Uiso 1 1 calc R U . . .
H3D H 0.8798 0.4446 0.4810 0.043 Uiso 1 1 calc R U . . .
C1D C 0.6983(3) 0.7750(5) 0.42628(12) 0.0270(6) Uani 1 1 d . . . . .
C2D C 0.8314(3) 0.6702(5) 0.40668(12) 0.0271(6) Uani 1 1 d . . . . .
H21D H 0.9099 0.7935 0.4195 0.032 Uiso 1 1 calc R U . . .
C3D C 0.8101(3) 0.6276(6) 0.33632(13) 0.0389(7) Uani 1 1 d . . . . .
H31D H 0.8940 0.5415 0.3268 0.047 Uiso 1 1 calc R U . . .
H32D H 0.7287 0.5135 0.3233 0.047 Uiso 1 1 calc R U . . .
C4D C 0.7852(4) 0.8737(7) 0.29867(14) 0.0561(9) Uani 1 1 d . . . . .
H41D H 0.7724 0.8341 0.2544 0.084 Uiso 1 1 calc R U . . .
H42D H 0.7009 0.9583 0.3070 0.084 Uiso 1 1 calc R U . . .
H43D H 0.8663 0.9863 0.3105 0.084 Uiso 1 1 calc R U . . .

loop_
_atom_site_aniso_label
_atom_site_aniso_U_11
_atom_site_aniso_U_22
_atom_site_aniso_U_33
_atom_site_aniso_U_23
_atom_site_aniso_U_13
_atom_site_aniso_U_12
O1A 0.0155(9) 0.0244(10) 0.0510(11) 0.0060(9) 0.0058(8) -0.0022(8)
O2A 0.0274(12) 0.0218(11) 0.0831(15) 0.0013(11) 0.0122(11) -0.0033(9)
N1A 0.0168(11) 0.0285(13) 0.0385(12) -0.0054(10) 0.0091(9) -0.0083(10)
C1A 0.0186(15) 0.0250(16) 0.0367(15) 0.0002(12) 0.0087(12) -0.0040(12)
C2A 0.0156(13) 0.0251(15) 0.0414(16) -0.0028(12) 0.0073(11) -0.0008(11)
C3A 0.0336(17) 0.055(2) 0.0411(17) -0.0021(16) 0.0013(13) -0.0109(16)
C4A 0.069(3) 0.082(3) 0.051(2) 0.022(2) -0.0083(18) -0.016(2)
O11B 0.0162(11) 0.018(6) 0.037(5) -0.004(4) 0.0036(12) -0.0054(18)
O21B 0.029(4) 0.020(2) 0.075(7) 0.010(2) 0.018(4) 0.000(3)
N11B 0.0146(16) 0.0251(13) 0.032(2) -0.001(2) 0.007(2) -0.0048(12)
C11B 0.0207(15) 0.024(2) 0.0390(15) -0.0003(15) 0.0114(12) -0.0024(15)
C21B 0.0178(19) 0.019(3) 0.032(3) -0.001(3) 0.009(3) 0.0002(19)
C31B 0.029(3) 0.038(3) 0.037(3) 0.005(2) 0.004(2) -0.005(3)
C41B 0.086(6) 0.054(5) 0.039(5) 0.004(4) 0.012(4) 0.013(4)
O12B 0.0162(11) 0.018(6) 0.037(5) -0.004(4) 0.0036(12) -0.0054(18)
O22B 0.029(4) 0.020(2) 0.075(7) 0.010(2) 0.018(4) 0.000(3)
N12B 0.0146(16) 0.0251(13) 0.032(2) -0.001(2) 0.007(2) -0.0048(12)
C12B 0.0207(15) 0.024(2) 0.0390(15) -0.0003(15) 0.0114(12) -0.0024(15)
C22B 0.0178(19) 0.019(3) 0.032(3) -0.001(3) 0.009(3) 0.0002(19)
C32B 0.023(5) 0.046(8) 0.043(8) 0.007(5) 0.006(5) -0.003(5)
C42B 0.037(5) 0.073(6) 0.040(4) -0.004(4) 0.000(3) -0.018(5)
O1C 0.0176(9) 0.0331(11) 0.0426(11) 0.0003(9) 0.0089(8) 0.0033(9)
O2C 0.0302(11) 0.0245(11) 0.0839(16) 0.0072(11) 0.0050(10) 0.0063(10)
N1C 0.0168(11) 0.0277(13) 0.0370(12) -0.0003(10) 0.0075(9) 0.0065(10)
C1C 0.0183(14) 0.0249(15) 0.0414(15) -0.0055(13) 0.0016(12) 0.0027(13)
C2C 0.0191(14) 0.0243(15) 0.0487(17) 0.0044(13) 0.0094(12) 0.0028(12)
C3C 0.0399(18) 0.067(2) 0.0543(19) 0.0210(19) 0.0251(16) 0.0223(19)
C4C 0.084(3) 0.080(3) 0.0364(17) 0.0035(19) 0.0131(18) 0.020(3)
O1D 0.0183(9) 0.0258(10) 0.0518(12) 0.0051(9) 0.0131(8) 0.0029(9)
O2D 0.0324(12) 0.0215(12) 0.0825(16) 0.0005(10) 0.0198(11) 0.0044(9)
N1D 0.0176(11) 0.0294(13) 0.0394(12) -0.0050(10) 0.0060(9) 0.0060(10)
C1D 0.0215(15) 0.0222(16) 0.0371(15) 0.0007(12) 0.0055(12) 0.0016(12)
C2D 0.0168(13) 0.0237(15) 0.0415(16) -0.0034(12) 0.0077(12) -0.0021(11)
C3D 0.0359(16) 0.0427(18) 0.0388(16) -0.0028(14) 0.0089(13) 0.0000(15)
C4D 0.062(2) 0.058(2) 0.0492(19) 0.0097(18) 0.0135(17) -0.005(2)

loop_
_atom_type_symbol
_atom_type_description
_atom_type_scat_dispersion_real
_atom_type_scat_dispersion_imag
_atom_type_scat_source
C C 0.0033 0.0016 'International Tables Vol C Tables 4.2.6.8 and 6.1.1.4'
H H 0.0000 0.0000 'International Tables Vol C Tables 4.2.6.8 and 6.1.1.4'
N N 0.0061 0.0033 'International Tables Vol C Tables 4.2.6.8 and 6.1.1.4'
O O 0.0106 0.0060 'International Tables Vol C Tables 4.2.6.8 and 6.1.1.4'

loop_
_geom_angle_atom_site_label_1
_geom_angle_atom_site_label_2
_geom_angle_atom_site_label_3
_geom_angle
C2A N1A H1A 109.5
C2A N1A H2A 109.5
H1A N1A H2A 109.5
C2A N1A H3A 109.5
H1A N1A H3A 109.5
H2A N1A H3A 109.5
O2A C1A O1A 124.7(3)
O2A C1A C2A 118.2(3)
O1A C1A C2A 117.0(2)
N1A C2A C3A 109.2(2)
N1A C2A C1A 108.4(2)
C3A C2A C1A 111.7(2)
N1A C2A H21A 109.2
C3A C2A H21A 109.2
C1A C2A H21A 109.2
C4A C3A C2A 113.9(3)
C4A C3A H31A 108.8
C2A C3A H31A 108.8
C4A C3A H32A 108.8
C2A C3A H32A 108.8
H31A C3A H32A 107.7
C3A C4A H41A 109.5
C3A C4A H42A 109.5
H41A C4A H42A 109.5
C3A C4A H43A 109.5
H41A C4A H43A 109.5
H42A C4A H43A 109.5
C21B N11B H1B 109.5
C21B N11B H2B 109.5
H1B N11B H2B 109.5
C21B N11B H3B 109.5
H1B N11B H3B 109.5
H2B N11B H3B 109.5
O21B C11B O11B 124.8(6)
O21B C11B C21B 116.5(7)
O11B C11B C21B 118.8(4)
N11B C21B C31B 111.0(4)
N11B C21B C11B 109.0(4)
C31B C21B C11B 110.9(4)
N11B C21B H21B 108.6
C31B C21B H21B 108.6
C11B C21B H21B 108.6
C41B C31B C21B 114.8(5)
C41B C31B H31B 108.6
C21B C31B H31B 108.6
C41B C31B H32B 108.6
C21B C31B H32B 108.6
H31B C31B H32B 107.6
C31B C41B H41B 109.5
C31B C41B H42B 109.5
H41B C41B H42B 109.5
C31B C41B H43B 109.5
H41B C41B H43B 109.5
H42B C41B H43B 109.5
C22B N12B H4B 109.5
C22B N12B H5B 109.5
H4B N12B H5B 109.5
C22B N12B H6B 109.5
H4B N12B H6B 109.5
H5B N12B H6B 109.5
O22B C12B O12B 124.6(5)
O22B C12B C22B 116.3(9)
O12B C12B C22B 118.5(6)
N12B C22B C32B 111.1(6)
N12B C22B C12B 108.9(5)
C32B C22B C12B 110.8(5)
N12B C22B H22B 108.7
C32B C22B H22B 108.7
C12B C22B H22B 108.7
C42B C32B C22B 114.8(7)
C42B C32B H33B 108.6
C22B C32B H33B 108.6
C42B C32B H34B 108.6
C22B C32B H34B 108.6
H33B C32B H34B 107.5
C32B C42B H44B 109.5
C32B C42B H45B 109.5
H44B C42B H45B 109.5
C32B C42B H46B 109.5
H44B C42B H46B 109.5
H45B C42B H46B 109.5
C2C N1C H1C 109.5
C2C N1C H2C 109.5
H1C N1C H2C 109.5
C2C N1C H3C 109.5
H1C N1C H3C 109.5
H2C N1C H3C 109.5
O2C C1C O1C 124.3(3)
O2C C1C C2C 117.2(3)
O1C C1C C2C 118.4(3)
N1C C2C C3C 111.4(2)
N1C C2C C1C 109.9(2)
C3C C2C C1C 111.7(2)
N1C C2C H21C 107.9
C3C C2C H21C 107.9
C1C C2C H21C 107.9
C4C C3C C2C 114.2(3)
C4C C3C H31C 108.7
C2C C3C H31C 108.7
C4C C3C H32C 108.7
C2C C3C H32C 108.7
H31C C3C H32C 107.6
C3C C4C H41C 109.5
C3C C4C H42C 109.5
H41C C4C H42C 109.5
C3C C4C H43C 109.5
H41C C4C H43C 109.5
H42C C4C H43C 109.5
C2D N1D H1D 109.5
C2D N1D H2D 109.5
H1D N1D H2D 109.5
C2D N1D H3D 109.5
H1D N1D H3D 109.5
H2D N1D H3D 109.5
O2D C1D O1D 124.6(3)
O2D C1D C2D 118.2(2)
O1D C1D C2D 117.2(2)
N1D C2D C3D 109.1(2)
N1D C2D C1D 108.8(2)
C3D C2D C1D 112.1(2)
N1D C2D H21D 108.9
C3D C2D H21D 108.9
C1D C2D H21D 108.9
C4D C3D C2D 113.4(3)
C4D C3D H31D 108.9
C2D C3D H31D 108.9
C4D C3D H32D 108.9
C2D C3D H32D 108.9
H31D C3D H32D 107.7
C3D C4D H41D 109.5
C3D C4D H42D 109.5
H41D C4D H42D 109.5
C3D C4D H43D 109.5
H41D C4D H43D 109.5
H42D C4D H43D 109.5

loop_
_geom_bond_atom_site_label_1
_geom_bond_atom_site_label_2
_geom_bond_distance
O1A C1A 1.251(3)
O2A C1A 1.246(3)
N1A C2A 1.488(3)
N1A H1A 0.9000
N1A H2A 0.9000
N1A H3A 0.9000
C1A C2A 1.535(4)
C2A C3A 1.515(4)
C2A H21A 0.9900
C3A C4A 1.509(5)
C3A H31A 0.9800
C3A H32A 0.9800
C4A H41A 0.9700
C4A H42A 0.9700
C4A H43A 0.9700
O11B C11B 1.255(5)
O21B C11B 1.249(4)
N11B C21B 1.490(5)
N11B H1B 0.9000
N11B H2B 0.9000
N11B H3B 0.9000
C11B C21B 1.541(5)
C21B C31B 1.522(7)
C21B H21B 0.9900
C31B C41B 1.517(6)
C31B H31B 0.9800
C31B H32B 0.9800
C41B H41B 0.9700
C41B H42B 0.9700
C41B H43B 0.9700
O12B C12B 1.256(5)
O22B C12B 1.250(5)
N12B C22B 1.491(5)
N12B H4B 0.9000
N12B H5B 0.9000
N12B H6B 0.9000
C12B C22B 1.543(5)
C22B C32B 1.521(7)
C22B H22B 0.9900
C32B C42B 1.516(7)
C32B H33B 0.9800
C32B H34B 0.9800
C42B H44B 0.9700
C42B H45B 0.9700
C42B H46B 0.9700
O1C C1C 1.253(3)
O2C C1C 1.244(3)
N1C C2C 1.487(3)
N1C H1C 0.9000
N1C H2C 0.9000
N1C H3C 0.9000
C1C C2C 1.525(4)
C2C C3C 1.523(4)
C2C H21C 0.9900
C3C C4C 1.518(5)
C3C H31C 0.9800
C3C H32C 0.9800
C4C H41C 0.9700
C4C H42C 0.9700
C4C H43C 0.9700
O1D C1D 1.256(3)
O2D C1D 1.248(3)
N1D C2D 1.491(3)
N1D H1D 0.9000
N1D H2D 0.9000
N1D H3D 0.9000
C1D C2D 1.526(4)
C2D C3D 1.522(4)
C2D H21D 0.9900
C3D C4D 1.516(4)
C3D H31D 0.9800
C3D H32D 0.9800
C4D H41D 0.9700
C4D H42D 0.9700
C4D H43D 0.9700

loop_
_geom_hbond_atom_site_label_D
_geom_hbond_atom_site_label_H
_geom_hbond_atom_site_label_A
_geom_hbond_distance_DH
_geom_hbond_distance_HA
_geom_hbond_distance_DA
_geom_hbond_angle_DHA
_geom_hbond_site_symmetry_A
N1A H1A O11B 0.90 1.90 2.78(3) 165.9 2_655
N1A H2A O11B 0.90 2.05 2.884(16) 154.1 1_565
N1A H2A O21B 0.90 2.38 3.17(2) 146.3 1_565
N1A H3A O2A 0.90 1.88 2.752(3) 162.7 1_565
N11B H1B O1A 0.90 1.98 2.778(14) 146.3 2_645
N11B H2B O1A 0.90 1.89 2.770(15) 164.1 1_655
N11B H2B O2A 0.90 2.53 3.25(2) 137.7 1_655
N11B H3B O21B 0.90 2.02 2.90(6) 164.4 1_565
N1C H1C O1D 0.90 1.88 2.773(3) 168.5 1_545
N1C H1C O2D 0.90 2.61 3.284(3) 132.4 1_545
N1C H2C O2C 0.90 1.95 2.827(3) 165.2 1_545
N1C H3C O1D 0.90 2.05 2.867(3) 151.1 2_646
N1D H1D O1C 0.90 2.06 2.873(3) 150.4 1_655
N1D H1D O2C 0.90 2.35 3.156(3) 148.4 1_655
N1D H2D O2D 0.90 1.91 2.771(3) 159.7 1_545
N1D H3D O1C 0.90 1.89 2.760(3) 163.5 2_656

loop_
_geom_torsion_atom_site_label_1
_geom_torsion_atom_site_label_2
_geom_torsion_atom_site_label_3
_geom_torsion_atom_site_label_4
_geom_torsion
O2A C1A C2A N1A 150.2(3)
O1A C1A C2A N1A -32.7(3)
O2A C1A C2A C3A -89.4(3)
O1A C1A C2A C3A 87.7(3)
N1A C2A C3A C4A -172.1(3)
C1A C2A C3A C4A 68.1(3)
O21B C11B C21B N11B 168(4)
O11B C11B C21B N11B -10.2(19)
O21B C11B C21B C31B -69(4)
O11B C11B C21B C31B 112.2(17)
N11B C21B C31B C41B 63.5(11)
C11B C21B C31B C41B -57.8(10)
O22B C12B C22B N12B 162(5)
O12B C12B C22B N12B -27(3)
O22B C12B C22B C32B -76(5)
O12B C12B C22B C32B 95(3)
N12B C22B C32B C42B -60.0(14)
C12B C22B C32B C42B 178.8(11)
O2C C1C C2C N1C 169.8(2)
O1C C1C C2C N1C -12.4(3)
O2C C1C C2C C3C -66.0(4)
O1C C1C C2C C3C 111.8(3)
N1C C2C C3C C4C 66.9(3)
C1C C2C C3C C4C -56.5(4)
O2D C1D C2D N1D 149.7(3)
O1D C1D C2D N1D -32.3(3)
O2D C1D C2D C3D -89.6(3)
O1D C1D C2D C3D 88.5(3)
N1D C2D C3D C4D -174.1(2)
C1D C2D C3D C4D 65.3(3)
